data_1563828
loop_
_publ_author_name
'Schwarzer, Sandra'
'B\"ohme, Uwe'
'Fels, Sabine'
'G\"unther, Betty'
'Brendler, Erica'

_publ_section_title
;
 (S)-N-[(2-hydroxynaphthalen-1-yl)methylidene]valine -- A valuable ligand
 for the preparation of chiral complexes
;
_journal_name_full 'Inorganica Chimica Acta'
_journal_page_first 136
_journal_page_last 147
_journal_paper_doi 10.1016/j.ica.2018.08.011
_journal_volume 483
_journal_year 2018
_chemical_formula_moiety 'C32 H30 N2 O6 Si'
_chemical_formula_sum 'C32 H30 N2 O6 Si'
_chemical_formula_weight 566.67
_space_group_crystal_system tetragonal
_space_group_IT_number 88
_space_group_name_Hall '-I 4ad'
_space_group_name_H-M_alt 'I 41/a :2'
_atom_sites_solution_hydrogens geom
_cell_angle_alpha 90
_cell_angle_beta 90
_cell_angle_gamma 90
_cell_formula_units_Z 16
_cell_length_a 30.0121(13)
_cell_length_b 30.0121(13)
_cell_length_c 16.4324(7)
_cell_measurement_reflns_used 8176
_cell_measurement_temperature 153(2)
_cell_measurement_theta_max 27.75
_cell_measurement_theta_min 2.48
_cell_volume 14801.1(11)
_computing_cell_refinement 'STOE X-AREA'
_computing_data_collection 'STOE X-AREA'
_computing_data_reduction 'STOE X-RED'
_computing_molecular_graphics 'ORTEP3 (Farrugia, 1997)'
_computing_publication_material 'SHELXL-2014/7 (Sheldrick 2014)'
_computing_structure_refinement 'SHELXL-2014/7 (Sheldrick 2014)'
_computing_structure_solution 'SHELXS97 (Sheldrick, 2008)'
_diffrn_ambient_temperature 153(2)
_diffrn_detector 'image plate (34 cm diameter)'
_diffrn_detector_area_resol_mean 6.67
_diffrn_detector_type STOE
_diffrn_measured_fraction_theta_full 0.997
_diffrn_measured_fraction_theta_max 0.961
_diffrn_measurement_device '2-circle goniometer'
_diffrn_measurement_device_type 'STOE IPDS 2'
_diffrn_measurement_method 'rotation method'
_diffrn_radiation_type MoK\a
_diffrn_radiation_wavelength 0.71073
_diffrn_reflns_av_R_equivalents 0.0793
_diffrn_reflns_av_unetI/netI 0.0474
_diffrn_reflns_Laue_measured_fraction_full 0.997
_diffrn_reflns_Laue_measured_fraction_max 0.961
_diffrn_reflns_limit_h_max 27
_diffrn_reflns_limit_h_min -27
_diffrn_reflns_limit_k_max 38
_diffrn_reflns_limit_k_min 0
_diffrn_reflns_limit_l_max 20
_diffrn_reflns_limit_l_min 0
_diffrn_reflns_number 8176
_diffrn_reflns_point_group_measured_fraction_full 0.997
_diffrn_reflns_point_group_measured_fraction_max 0.961
_diffrn_reflns_theta_full 25.242
_diffrn_reflns_theta_max 27.496
_diffrn_reflns_theta_min 2.715
_exptl_absorpt_coefficient_mu 0.101
_exptl_absorpt_correction_T_max 0.7270
_exptl_absorpt_correction_T_min 0.4582
_exptl_absorpt_correction_type numerical
_exptl_absorpt_process_details 'X-RED; Stoe, 2009'
_exptl_crystal_colour 'Pale Yellow'
_exptl_crystal_density_diffrn 1.017
_exptl_crystal_description Needle
_exptl_crystal_F_000 4768
_exptl_crystal_size_max 0.500
_exptl_crystal_size_mid 0.450
_exptl_crystal_size_min 0.300
_refine_diff_density_max 0.597
_refine_diff_density_min -0.419
_refine_diff_density_rms 0.121
_refine_ls_extinction_coef 0.0096(9)
_refine_ls_extinction_expression Fc^*^=kFc[1+0.001xFc^2^\l^3^/sin(2\q)]^-1/4^
_refine_ls_extinction_method 'SHELXL-2014/7 (Sheldrick 2014'
_refine_ls_goodness_of_fit_ref 1.049
_refine_ls_hydrogen_treatment constr
_refine_ls_matrix_type full
_refine_ls_number_parameters 375
_refine_ls_number_reflns 8176
_refine_ls_number_restraints 0
_refine_ls_restrained_S_all 1.049
_refine_ls_R_factor_all 0.1543
_refine_ls_R_factor_gt 0.1056
_refine_ls_shift/su_max 0.000
_refine_ls_shift/su_mean 0.000
_refine_ls_structure_factor_coef Fsqd
_refine_ls_weighting_details 'w=1/[\s^2^(Fo^2^)+(0.2000P)^2^] where P=(Fo^2^+2Fc^2^)/3'
_refine_ls_weighting_scheme calc
_refine_ls_wR_factor_gt 0.3080
_refine_ls_wR_factor_ref 0.3406
_reflns_Friedel_coverage 0.000
_reflns_Friedel_fraction_full .
_reflns_Friedel_fraction_max .
_reflns_number_gt 3711
_reflns_number_total 8176
_reflns_threshold_expression 'I > 2\s(I)'
_cod_data_source_file k82_sq_1.cif
_cod_data_source_block k82_sq_1
_cod_original_cell_volume 14801.1(14)
_cod_original_sg_symbol_H-M 'I 41/a'
_cod_database_code 1563828
_shelx_space_group_comment
;
The symmetry employed for this shelxl refinement is uniquely defined
by the following loop, which should always be used as a source of
symmetry information in preference to the above space-group names.
They are only intended as comments.
;
_shelx_estimated_absorpt_t_min 0.951
_shelx_estimated_absorpt_t_max 0.970

loop_
_space_group_symop_operation_xyz
'x, y, z'
'-y+3/4, x+1/4, z+1/4'
'-x+1/2, -y, z+1/2'
'y+3/4, -x+3/4, z+3/4'
'x+1/2, y+1/2, z+1/2'
'-y+5/4, x+3/4, z+3/4'
'-x+1, -y+1/2, z+1'
'y+5/4, -x+5/4, z+5/4'
'-x, -y, -z'
'y-3/4, -x-1/4, -z-1/4'
'x-1/2, y, -z-1/2'
'-y-3/4, x-3/4, -z-3/4'
'-x+1/2, -y+1/2, -z+1/2'
'y-1/4, -x+1/4, -z+1/4'
'x, y+1/2, -z'
'-y-1/4, x-1/4, -z-1/4'

loop_
_atom_site_label
_atom_site_type_symbol
_atom_site_fract_x
_atom_site_fract_y
_atom_site_fract_z
_atom_site_U_iso_or_equiv
_atom_site_adp_type
_atom_site_occupancy
_atom_site_site_symmetry_order
_atom_site_calc_flag
_atom_site_refinement_flags_posn
_atom_site_refinement_flags_adp
_atom_site_refinement_flags_occupancy
_atom_site_disorder_assembly
_atom_site_disorder_group
Si1 Si 0.35542(5) 0.03482(5) 0.05126(6) 0.0708(4) Uani 1 1 d . . . . .
O1 O 0.38544(11) 0.08486(11) 0.05394(16) 0.0745(9) Uani 1 1 d . . . . .
O2 O 0.32310(11) -0.01493(12) 0.04584(16) 0.0763(9) Uani 1 1 d . . . . .
O3 O 0.28496(14) -0.06118(14) -0.0345(2) 0.0943(12) Uani 1 1 d . . . . .
N1 N 0.34926(13) 0.03620(13) -0.0617(2) 0.0714(10) Uani 1 1 d . . . . .
C1 C 0.37658(17) 0.11152(16) -0.0833(3) 0.0712(11) Uani 1 1 d . . . . .
C2 C 0.38929(18) 0.11690(17) -0.0015(2) 0.0755(12) Uani 1 1 d . . . . .
C3 C 0.40915(18) 0.15723(17) 0.0233(3) 0.0787(13) Uani 1 1 d . . . . .
H3 H 0.4169 0.1612 0.0789 0.094 Uiso 1 1 calc R U . . .
C4 C 0.41743(19) 0.19047(19) -0.0303(3) 0.0829(14) Uani 1 1 d . . . . .
H4 H 0.4303 0.2174 -0.0111 0.099 Uiso 1 1 calc R U . . .
C5 C 0.41782(19) 0.21963(19) -0.1705(3) 0.0860(14) Uani 1 1 d . . . . .
H5 H 0.4311 0.2465 -0.1519 0.103 Uiso 1 1 calc R U . . .
C6 C 0.4091(2) 0.2143(2) -0.2532(3) 0.0893(15) Uani 1 1 d . . . . .
H6 H 0.4175 0.2367 -0.2910 0.107 Uiso 1 1 calc R U . . .
C7 C 0.3880(2) 0.17580(19) -0.2797(3) 0.0856(15) Uani 1 1 d . . . . .
H7 H 0.3815 0.1725 -0.3359 0.103 Uiso 1 1 calc R U . . .
C8 C 0.37612(17) 0.14222(18) -0.2265(3) 0.0755(12) Uani 1 1 d . . . . .
H8 H 0.3616 0.1163 -0.2466 0.091 Uiso 1 1 calc R U . . .
C9 C 0.38560(17) 0.14610(17) -0.1413(3) 0.0738(12) Uani 1 1 d . . . . .
C10 C 0.40742(18) 0.18619(18) -0.1145(3) 0.0806(13) Uani 1 1 d . . . . .
C11 C 0.35731(17) 0.07005(17) -0.1090(2) 0.0739(12) Uani 1 1 d . . . . .
H11 H 0.3499 0.0671 -0.1650 0.089 Uiso 1 1 calc R U . . .
C12 C 0.33260(17) -0.00520(16) -0.0971(2) 0.0728(12) Uani 1 1 d . . . . .
H12 H 0.3096 0.0017 -0.1392 0.087 Uiso 1 1 calc R U . . .
C13 C 0.3108(2) -0.02904(19) -0.0254(3) 0.0806(13) Uani 1 1 d . . . . .
C14 C 0.36914(18) -0.03558(17) -0.1346(3) 0.0788(13) Uani 1 1 d . . . . .
H14 H 0.3868 -0.0488 -0.0890 0.095 Uiso 1 1 calc R U . . .
C15 C 0.3480(2) -0.0735(2) -0.1823(3) 0.0945(16) Uani 1 1 d . . . . .
H15A H 0.3318 -0.0614 -0.2290 0.142 Uiso 1 1 calc R U . . .
H15B H 0.3273 -0.0898 -0.1470 0.142 Uiso 1 1 calc R U . . .
H15C H 0.3713 -0.0938 -0.2015 0.142 Uiso 1 1 calc R U . . .
C16 C 0.40097(19) -0.0104(2) -0.1895(3) 0.0886(15) Uani 1 1 d . . . . .
H16A H 0.4237 -0.0308 -0.2103 0.133 Uiso 1 1 calc R U . . .
H16B H 0.4154 0.0135 -0.1585 0.133 Uiso 1 1 calc R U . . .
H16C H 0.3844 0.0025 -0.2352 0.133 Uiso 1 1 calc R U . . .
O4 O 0.40508(11) 0.00525(12) 0.04047(16) 0.0765(9) Uani 1 1 d . . . . .
O5 O 0.30570(11) 0.06530(11) 0.06370(17) 0.0752(9) Uani 1 1 d . . . . .
O6 O 0.25433(13) 0.09178(14) 0.1504(2) 0.0889(10) Uani 1 1 d . . . . .
N2 N 0.35569(13) 0.02953(13) 0.16430(19) 0.0700(10) Uani 1 1 d . . . . .
C17 C 0.42120(16) -0.01661(17) 0.1772(2) 0.0707(11) Uani 1 1 d . . . . .
C18 C 0.43095(17) -0.01597(17) 0.0933(2) 0.0735(12) Uani 1 1 d . . . . .
C19 C 0.46881(16) -0.03803(18) 0.0608(3) 0.0753(12) Uani 1 1 d . . . . .
H19 H 0.4744 -0.0375 0.0039 0.090 Uiso 1 1 calc R U . . .
C20 C 0.49707(17) -0.06000(18) 0.1115(3) 0.0782(13) Uani 1 1 d . . . . .
H20 H 0.5224 -0.0746 0.0892 0.094 Uiso 1 1 calc R U . . .
C21 C 0.51976(19) -0.0842(2) 0.2480(3) 0.0898(15) Uani 1 1 d . . . . .
H21 H 0.5452 -0.0982 0.2249 0.108 Uiso 1 1 calc R U . . .
C22 C 0.51336(19) -0.0866(2) 0.3305(3) 0.0923(16) Uani 1 1 d . . . . .
H22 H 0.5340 -0.1020 0.3643 0.111 Uiso 1 1 calc R U . . .
C23 C 0.4761(2) -0.0660(2) 0.3638(3) 0.0965(17) Uani 1 1 d . . . . .
H23 H 0.4716 -0.0671 0.4210 0.116 Uiso 1 1 calc R U . . .
C24 C 0.44545(18) -0.0439(2) 0.3159(3) 0.0857(15) Uani 1 1 d . . . . .
H24 H 0.4201 -0.0306 0.3407 0.103 Uiso 1 1 calc R U . . .
C25 C 0.45097(17) -0.04074(18) 0.2306(3) 0.0755(12) Uani 1 1 d . . . . .
C26 C 0.48979(18) -0.06165(18) 0.1965(3) 0.0797(13) Uani 1 1 d . . . . .
C27 C 0.38309(17) 0.00612(16) 0.2078(2) 0.0718(12) Uani 1 1 d . . . . .
H27 H 0.3773 0.0040 0.2645 0.086 Uiso 1 1 calc R U . . .
C28 C 0.31679(16) 0.05088(18) 0.2055(2) 0.0740(12) Uani 1 1 d . . . . .
H28 H 0.2987 0.0268 0.2315 0.089 Uiso 1 1 calc R U . . .
C29 C 0.28914(19) 0.07123(18) 0.1371(3) 0.0766(13) Uani 1 1 d . . . . .
C30 C 0.33003(18) 0.08438(18) 0.2722(2) 0.0795(14) Uani 1 1 d . . . . .
H30 H 0.3516 0.0686 0.3087 0.095 Uiso 1 1 calc R U . . .
C31 C 0.2904(2) 0.0975(2) 0.3249(3) 0.1058(19) Uani 1 1 d . . . . .
H31A H 0.2688 0.1140 0.2920 0.159 Uiso 1 1 calc R U . . .
H31B H 0.3007 0.1163 0.3699 0.159 Uiso 1 1 calc R U . . .
H31C H 0.2763 0.0706 0.3468 0.159 Uiso 1 1 calc R U . . .
C32 C 0.3551(2) 0.1244(2) 0.2357(3) 0.0984(18) Uani 1 1 d . . . . .
H32A H 0.3364 0.1390 0.1949 0.148 Uiso 1 1 calc R U . . .
H32B H 0.3827 0.1140 0.2101 0.148 Uiso 1 1 calc R U . . .
H32C H 0.3623 0.1457 0.2790 0.148 Uiso 1 1 calc R U . . .

loop_
_atom_site_aniso_label
_atom_site_aniso_U_11
_atom_site_aniso_U_22
_atom_site_aniso_U_33
_atom_site_aniso_U_23
_atom_site_aniso_U_13
_atom_site_aniso_U_12
Si1 0.0874(9) 0.0855(9) 0.0395(5) 0.0034(5) -0.0016(5) 0.0004(7)
O1 0.099(2) 0.083(2) 0.0421(13) 0.0033(13) -0.0045(14) -0.0074(17)
O2 0.094(2) 0.092(2) 0.0425(13) 0.0048(13) -0.0025(14) -0.0061(17)
O3 0.123(3) 0.109(3) 0.0510(17) 0.0058(17) -0.0061(17) -0.024(2)
N1 0.085(2) 0.083(2) 0.0459(17) 0.0008(16) -0.0030(16) -0.003(2)
C1 0.087(3) 0.078(3) 0.049(2) -0.0028(19) -0.008(2) 0.005(2)
C2 0.096(3) 0.087(3) 0.044(2) -0.002(2) 0.001(2) 0.004(3)
C3 0.101(4) 0.086(3) 0.049(2) -0.002(2) -0.005(2) 0.008(3)
C4 0.102(4) 0.092(3) 0.055(2) -0.003(2) 0.000(2) 0.008(3)
C5 0.100(4) 0.088(3) 0.070(3) 0.008(2) -0.005(3) 0.003(3)
C6 0.110(4) 0.094(4) 0.063(3) 0.013(3) -0.002(3) -0.001(3)
C7 0.110(4) 0.096(4) 0.051(2) 0.007(2) -0.002(2) 0.013(3)
C8 0.087(3) 0.090(3) 0.049(2) 0.005(2) -0.002(2) 0.000(3)
C9 0.091(3) 0.081(3) 0.050(2) -0.001(2) 0.000(2) 0.013(2)
C10 0.098(4) 0.090(3) 0.053(2) -0.001(2) 0.002(2) 0.001(3)
C11 0.093(3) 0.089(3) 0.0393(18) 0.0055(19) 0.0010(19) 0.009(2)
C12 0.092(3) 0.084(3) 0.0423(19) 0.0013(18) -0.0066(19) -0.007(2)
C13 0.105(4) 0.091(3) 0.045(2) 0.004(2) -0.005(2) 0.000(3)
C14 0.100(4) 0.090(3) 0.046(2) 0.001(2) -0.001(2) 0.005(3)
C15 0.127(5) 0.096(4) 0.060(3) -0.010(3) 0.008(3) 0.000(3)
C16 0.094(4) 0.106(4) 0.066(3) 0.003(3) 0.008(2) 0.003(3)
O4 0.087(2) 0.101(2) 0.0418(14) 0.0021(14) -0.0016(13) 0.0078(18)
O5 0.091(2) 0.088(2) 0.0466(14) 0.0014(14) -0.0007(14) 0.0082(17)
O6 0.094(3) 0.116(3) 0.0562(17) 0.0046(17) 0.0008(16) 0.007(2)
N2 0.086(2) 0.084(2) 0.0396(16) 0.0012(15) -0.0033(16) 0.0058(19)
C17 0.078(3) 0.087(3) 0.047(2) 0.0030(19) -0.0020(19) -0.001(2)
C18 0.087(3) 0.084(3) 0.050(2) 0.002(2) 0.001(2) -0.005(2)
C19 0.077(3) 0.095(3) 0.054(2) 0.002(2) 0.005(2) -0.002(2)
C20 0.079(3) 0.096(3) 0.059(2) 0.005(2) 0.001(2) -0.002(3)
C21 0.084(3) 0.114(4) 0.072(3) 0.014(3) -0.005(2) 0.006(3)
C22 0.081(3) 0.124(5) 0.072(3) 0.015(3) -0.006(3) 0.005(3)
C23 0.097(4) 0.142(5) 0.051(2) 0.018(3) -0.002(2) 0.003(4)
C24 0.083(3) 0.121(4) 0.053(2) 0.014(2) -0.001(2) 0.008(3)
C25 0.083(3) 0.095(3) 0.049(2) 0.008(2) -0.003(2) 0.002(3)
C26 0.083(3) 0.098(4) 0.058(2) 0.004(2) -0.001(2) -0.004(3)
C27 0.092(3) 0.087(3) 0.0373(17) 0.0036(18) 0.0015(19) 0.002(2)
C28 0.081(3) 0.095(3) 0.045(2) 0.006(2) 0.0033(19) 0.009(2)
C29 0.091(3) 0.095(3) 0.044(2) 0.002(2) -0.002(2) -0.007(3)
C30 0.095(3) 0.102(4) 0.0423(19) 0.001(2) -0.005(2) 0.013(3)
C31 0.125(5) 0.140(5) 0.053(3) -0.011(3) 0.008(3) 0.025(4)
C32 0.140(5) 0.096(4) 0.059(3) -0.005(3) -0.013(3) 0.003(4)

loop_
_atom_type_symbol
_atom_type_description
_atom_type_scat_dispersion_real
_atom_type_scat_dispersion_imag
_atom_type_scat_source
C C 0.0033 0.0016 'International Tables Vol C Tables 4.2.6.8 and 6.1.1.4'
H H 0.0000 0.0000 'International Tables Vol C Tables 4.2.6.8 and 6.1.1.4'
N N 0.0061 0.0033 'International Tables Vol C Tables 4.2.6.8 and 6.1.1.4'
O O 0.0106 0.0060 'International Tables Vol C Tables 4.2.6.8 and 6.1.1.4'
Si Si 0.0817 0.0704 'International Tables Vol C Tables 4.2.6.8 and 6.1.1.4'

loop_
_geom_angle_atom_site_label_1
_geom_angle_atom_site_label_2
_geom_angle_atom_site_label_3
_geom_angle
_geom_angle_site_symmetry_1
_geom_angle_site_symmetry_3
O4 Si1 O1 89.96(17) . .
O4 Si1 O5 178.90(17) . .
O1 Si1 O5 89.29(17) . .
O4 Si1 O2 91.94(17) . .
O1 Si1 O2 177.50(17) . .
O5 Si1 O2 88.84(17) . .
O4 Si1 N2 93.12(16) . .
O1 Si1 N2 92.63(16) . .
O5 Si1 N2 86.12(16) . .
O2 Si1 N2 88.90(16) . .
O4 Si1 N1 89.70(16) . .
O1 Si1 N1 93.26(16) . .
O5 Si1 N1 91.14(16) . .
O2 Si1 N1 85.12(16) . .
N2 Si1 N1 173.5(2) . .
C2 O1 Si1 130.4(3) . .
C13 O2 Si1 118.2(3) . .
C11 N1 C12 119.3(4) . .
C11 N1 Si1 126.4(3) . .
C12 N1 Si1 114.3(3) . .
C2 C1 C9 120.0(4) . .
C2 C1 C11 119.4(4) . .
C9 C1 C11 120.5(4) . .
O1 C2 C1 123.2(4) . .
O1 C2 C3 117.4(4) . .
C1 C2 C3 119.3(4) . .
C4 C3 C2 121.5(4) . .
C4 C3 H3 119.2 . .
C2 C3 H3 119.2 . .
C3 C4 C10 121.9(5) . .
C3 C4 H4 119.1 . .
C10 C4 H4 119.1 . .
C6 C5 C10 121.1(5) . .
C6 C5 H5 119.4 . .
C10 C5 H5 119.4 . .
C7 C6 C5 119.2(5) . .
C7 C6 H6 120.4 . .
C5 C6 H6 120.4 . .
C8 C7 C6 121.8(5) . .
C8 C7 H7 119.1 . .
C6 C7 H7 119.1 . .
C7 C8 C9 120.5(5) . .
C7 C8 H8 119.8 . .
C9 C8 H8 119.8 . .
C8 C9 C1 123.6(5) . .
C8 C9 C10 117.2(4) . .
C1 C9 C10 119.2(4) . .
C5 C10 C4 121.9(5) . .
C5 C10 C9 120.1(4) . .
C4 C10 C9 118.0(5) . .
N1 C11 C1 125.0(4) . .
N1 C11 H11 117.5 . .
C1 C11 H11 117.5 . .
N1 C12 C13 103.8(4) . .
N1 C12 C14 114.6(4) . .
C13 C12 C14 109.5(4) . .
N1 C12 H12 109.6 . .
C13 C12 H12 109.6 . .
C14 C12 H12 109.6 . .
O3 C13 O2 122.6(4) . .
O3 C13 C12 122.4(4) . .
O2 C13 C12 114.9(5) . .
C16 C14 C15 109.2(4) . .
C16 C14 C12 112.8(4) . .
C15 C14 C12 110.5(4) . .
C16 C14 H14 108.1 . .
C15 C14 H14 108.1 . .
C12 C14 H14 108.1 . .
C14 C15 H15A 109.5 . .
C14 C15 H15B 109.5 . .
H15A C15 H15B 109.5 . .
C14 C15 H15C 109.5 . .
H15A C15 H15C 109.5 . .
H15B C15 H15C 109.5 . .
C14 C16 H16A 109.5 . .
C14 C16 H16B 109.5 . .
H16A C16 H16B 109.5 . .
C14 C16 H16C 109.5 . .
H16A C16 H16C 109.5 . .
H16B C16 H16C 109.5 . .
C18 O4 Si1 132.7(3) . .
C29 O5 Si1 119.7(3) . .
C27 N2 C28 118.6(3) . .
C27 N2 Si1 126.7(3) . .
C28 N2 Si1 114.3(3) . .
C18 C17 C27 120.4(4) . .
C18 C17 C25 118.1(4) . .
C27 C17 C25 121.5(4) . .
O4 C18 C17 121.6(4) . .
O4 C18 C19 116.5(4) . .
C17 C18 C19 121.9(4) . .
C20 C19 C18 119.7(4) . .
C20 C19 H19 120.2 . .
C18 C19 H19 120.2 . .
C19 C20 C26 121.7(5) . .
C19 C20 H20 119.1 . .
C26 C20 H20 119.1 . .
C22 C21 C26 122.0(5) . .
C22 C21 H21 119.0 . .
C26 C21 H21 119.0 . .
C21 C22 C23 118.6(5) . .
C21 C22 H22 120.7 . .
C23 C22 H22 120.7 . .
C24 C23 C22 121.7(5) . .
C24 C23 H23 119.2 . .
C22 C23 H23 119.2 . .
C23 C24 C25 121.3(5) . .
C23 C24 H24 119.3 . .
C25 C24 H24 119.3 . .
C24 C25 C26 116.8(4) . .
C24 C25 C17 124.2(5) . .
C26 C25 C17 118.9(4) . .
C21 C26 C20 120.8(5) . .
C21 C26 C25 119.6(4) . .
C20 C26 C25 119.6(5) . .
N2 C27 C17 125.1(4) . .
N2 C27 H27 117.5 . .
C17 C27 H27 117.5 . .
N2 C28 C29 105.3(3) . .
N2 C28 C30 113.6(4) . .
C29 C28 C30 113.8(4) . .
N2 C28 H28 108.0 . .
C29 C28 H28 108.0 . .
C30 C28 H28 108.0 . .
O6 C29 O5 123.4(4) . .
O6 C29 C28 122.1(4) . .
O5 C29 C28 114.6(5) . .
C31 C30 C32 113.7(5) . .
C31 C30 C28 111.9(5) . .
C32 C30 C28 111.0(4) . .
C31 C30 H30 106.6 . .
C32 C30 H30 106.6 . .
C28 C30 H30 106.6 . .
C30 C31 H31A 109.5 . .
C30 C31 H31B 109.5 . .
H31A C31 H31B 109.5 . .
C30 C31 H31C 109.5 . .
H31A C31 H31C 109.5 . .
H31B C31 H31C 109.5 . .
C30 C32 H32A 109.5 . .
C30 C32 H32B 109.5 . .
H32A C32 H32B 109.5 . .
C30 C32 H32C 109.5 . .
H32A C32 H32C 109.5 . .
H32B C32 H32C 109.5 . .

loop_
_geom_bond_atom_site_label_1
_geom_bond_atom_site_label_2
_geom_bond_distance
_geom_bond_site_symmetry_2
Si1 O4 1.744(4) .
Si1 O1 1.752(4) .
Si1 O5 1.762(4) .
Si1 O2 1.783(4) .
Si1 N2 1.864(3) .
Si1 N1 1.865(4) .
O1 C2 1.329(5) .
O2 C13 1.298(5) .
O3 C13 1.247(6) .
N1 C11 1.302(6) .
N1 C12 1.460(6) .
C1 C2 1.406(6) .
C1 C9 1.435(7) .
C1 C11 1.436(7) .
C2 C3 1.409(7) .
C3 C4 1.354(7) .
C3 H3 0.9500 .
C4 C10 1.421(6) .
C4 H4 0.9500 .
C5 C6 1.393(7) .
C5 C10 1.397(7) .
C5 H5 0.9500 .
C6 C7 1.386(8) .
C6 H6 0.9500 .
C7 C8 1.380(7) .
C7 H7 0.9500 .
C8 C9 1.435(6) .
C8 H8 0.9500 .
C9 C10 1.439(7) .
C11 H11 0.9500 .
C12 C13 1.526(7) .
C12 C14 1.554(7) .
C12 H12 1.0000 .
C14 C16 1.517(7) .
C14 C15 1.520(7) .
C14 H14 1.0000 .
C15 H15A 0.9800 .
C15 H15B 0.9800 .
C15 H15C 0.9800 .
C16 H16A 0.9800 .
C16 H16B 0.9800 .
C16 H16C 0.9800 .
O4 C18 1.327(6) .
O5 C29 1.317(5) .
O6 C29 1.233(6) .
N2 C27 1.296(6) .
N2 C28 1.494(6) .
C17 C18 1.409(6) .
C17 C27 1.423(7) .
C17 C25 1.447(6) .
C18 C19 1.419(7) .
C19 C20 1.359(7) .
C19 H19 0.9500 .
C20 C26 1.415(6) .
C20 H20 0.9500 .
C21 C22 1.372(7) .
C21 C26 1.409(7) .
C21 H21 0.9500 .
C22 C23 1.391(8) .
C22 H22 0.9500 .
C23 C24 1.379(7) .
C23 H23 0.9500 .
C24 C25 1.416(6) .
C24 H24 0.9500 .
C25 C26 1.437(7) .
C27 H27 0.9500 .
C28 C29 1.524(6) .
C28 C30 1.540(7) .
C28 H28 1.0000 .
C30 C31 1.523(7) .
C30 C32 1.540(8) .
C30 H30 1.0000 .
C31 H31A 0.9800 .
C31 H31B 0.9800 .
C31 H31C 0.9800 .
C32 H32A 0.9800 .
C32 H32B 0.9800 .
C32 H32C 0.9800 .

loop_
_geom_hbond_atom_site_label_D
_geom_hbond_atom_site_label_H
_geom_hbond_atom_site_label_A
_geom_hbond_distance_DH
_geom_hbond_distance_HA
_geom_hbond_distance_DA
_geom_hbond_angle_DHA
_geom_hbond_site_symmetry_A
C11 H11 O2 0.95 2.64 3.184(6) 117.2 6_444
C11 H11 O3 0.95 2.48 3.367(6) 156.1 6_444
C12 H12 O3 1.00 2.59 3.369(5) 134.9 6_444
C27 H27 O6 0.95 2.49 3.414(5) 165.0 8_444

loop_
_geom_torsion_atom_site_label_1
_geom_torsion_atom_site_label_2
_geom_torsion_atom_site_label_3
_geom_torsion_atom_site_label_4
_geom_torsion
_geom_torsion_site_symmetry_1
_geom_torsion_site_symmetry_2
_geom_torsion_site_symmetry_3
_geom_torsion_site_symmetry_4
O4 Si1 O1 C2 107.2(4) . . . .
O5 Si1 O1 C2 -73.6(4) . . . .
N2 Si1 O1 C2 -159.7(4) . . . .
N1 Si1 O1 C2 17.5(4) . . . .
O4 Si1 O2 C13 -88.0(4) . . . .
O5 Si1 O2 C13 92.8(4) . . . .
N2 Si1 O2 C13 178.9(4) . . . .
N1 Si1 O2 C13 1.5(4) . . . .
O4 Si1 N1 C11 -103.0(4) . . . .
O1 Si1 N1 C11 -13.0(4) . . . .
O5 Si1 N1 C11 76.3(4) . . . .
O2 Si1 N1 C11 165.0(4) . . . .
O4 Si1 N1 C12 78.7(3) . . . .
O1 Si1 N1 C12 168.6(3) . . . .
O5 Si1 N1 C12 -102.0(3) . . . .
O2 Si1 N1 C12 -13.3(3) . . . .
Si1 O1 C2 C1 -14.6(7) . . . .
Si1 O1 C2 C3 168.5(4) . . . .
C9 C1 C2 O1 -174.1(5) . . . .
C11 C1 C2 O1 1.7(8) . . . .
C9 C1 C2 C3 2.7(7) . . . .
C11 C1 C2 C3 178.5(5) . . . .
O1 C2 C3 C4 175.1(5) . . . .
C1 C2 C3 C4 -1.9(8) . . . .
C2 C3 C4 C10 -1.3(8) . . . .
C10 C5 C6 C7 2.8(9) . . . .
C5 C6 C7 C8 -1.3(9) . . . .
C6 C7 C8 C9 -0.3(8) . . . .
C7 C8 C9 C1 -176.3(5) . . . .
C7 C8 C9 C10 0.4(7) . . . .
C2 C1 C9 C8 176.2(5) . . . .
C11 C1 C9 C8 0.4(8) . . . .
C2 C1 C9 C10 -0.4(7) . . . .
C11 C1 C9 C10 -176.2(5) . . . .
C6 C5 C10 C4 177.9(5) . . . .
C6 C5 C10 C9 -2.6(8) . . . .
C3 C4 C10 C5 -177.0(5) . . . .
C3 C4 C10 C9 3.5(8) . . . .
C8 C9 C10 C5 1.0(7) . . . .
C1 C9 C10 C5 177.9(5) . . . .
C8 C9 C10 C4 -179.5(5) . . . .
C1 C9 C10 C4 -2.6(7) . . . .
C12 N1 C11 C1 -175.5(4) . . . .
Si1 N1 C11 C1 6.3(7) . . . .
C2 C1 C11 N1 1.8(8) . . . .
C9 C1 C11 N1 177.6(5) . . . .
C11 N1 C12 C13 -158.9(4) . . . .
Si1 N1 C12 C13 19.6(5) . . . .
C11 N1 C12 C14 81.8(5) . . . .
Si1 N1 C12 C14 -99.8(4) . . . .
Si1 O2 C13 O3 -173.5(4) . . . .
Si1 O2 C13 C12 10.1(6) . . . .
N1 C12 C13 O3 165.0(5) . . . .
C14 C12 C13 O3 -72.3(6) . . . .
N1 C12 C13 O2 -18.7(6) . . . .
C14 C12 C13 O2 104.1(5) . . . .
N1 C12 C14 C16 -47.7(5) . . . .
C13 C12 C14 C16 -163.7(4) . . . .
N1 C12 C14 C15 -170.3(4) . . . .
C13 C12 C14 C15 73.7(5) . . . .
O1 Si1 O4 C18 97.4(4) . . . .
O2 Si1 O4 C18 -84.2(4) . . . .
N2 Si1 O4 C18 4.8(5) . . . .
N1 Si1 O4 C18 -169.3(4) . . . .
O1 Si1 O5 C29 -94.1(4) . . . .
O2 Si1 O5 C29 87.6(4) . . . .
N2 Si1 O5 C29 -1.4(4) . . . .
N1 Si1 O5 C29 172.7(4) . . . .
O4 Si1 N2 C27 -6.9(4) . . . .
O1 Si1 N2 C27 -97.0(4) . . . .
O5 Si1 N2 C27 173.9(4) . . . .
O2 Si1 N2 C27 85.0(4) . . . .
O4 Si1 N2 C28 -179.6(3) . . . .
O1 Si1 N2 C28 90.3(3) . . . .
O5 Si1 N2 C28 1.1(3) . . . .
O2 Si1 N2 C28 -87.8(3) . . . .
Si1 O4 C18 C17 -2.0(7) . . . .
Si1 O4 C18 C19 177.8(3) . . . .
C27 C17 C18 O4 -0.6(7) . . . .
C25 C17 C18 O4 179.6(4) . . . .
C27 C17 C18 C19 179.6(5) . . . .
C25 C17 C18 C19 -0.2(7) . . . .
O4 C18 C19 C20 179.2(5) . . . .
C17 C18 C19 C20 -1.0(8) . . . .
C18 C19 C20 C26 0.1(8) . . . .
C26 C21 C22 C23 0.0(9) . . . .
C21 C22 C23 C24 0.8(10) . . . .
C22 C23 C24 C25 -0.9(10) . . . .
C23 C24 C25 C26 0.2(8) . . . .
C23 C24 C25 C17 -177.3(5) . . . .
C18 C17 C25 C24 179.5(5) . . . .
C27 C17 C25 C24 -0.2(8) . . . .
C18 C17 C25 C26 2.1(7) . . . .
C27 C17 C25 C26 -177.7(5) . . . .
C22 C21 C26 C20 -179.6(6) . . . .
C22 C21 C26 C25 -0.7(9) . . . .
C19 C20 C26 C21 -179.3(5) . . . .
C19 C20 C26 C25 1.8(8) . . . .
C24 C25 C26 C21 0.6(8) . . . .
C17 C25 C26 C21 178.3(5) . . . .
C24 C25 C26 C20 179.5(5) . . . .
C17 C25 C26 C20 -2.8(8) . . . .
C28 N2 C27 C17 179.2(5) . . . .
Si1 N2 C27 C17 6.7(7) . . . .
C18 C17 C27 N2 -2.0(8) . . . .
C25 C17 C27 N2 177.8(5) . . . .
C27 N2 C28 C29 -174.2(4) . . . .
Si1 N2 C28 C29 -0.7(5) . . . .
C27 N2 C28 C30 60.7(6) . . . .
Si1 N2 C28 C30 -125.9(3) . . . .
Si1 O5 C29 O6 -179.3(4) . . . .
Si1 O5 C29 C28 1.2(6) . . . .
N2 C28 C29 O6 -179.7(5) . . . .
C30 C28 C29 O6 -54.6(7) . . . .
N2 C28 C29 O5 -0.2(6) . . . .
C30 C28 C29 O5 124.8(5) . . . .
N2 C28 C30 C31 -167.3(4) . . . .
C29 C28 C30 C31 72.2(5) . . . .
N2 C28 C30 C32 64.5(5) . . . .
C29 C28 C30 C32 -56.0(6) . . . .
